data_4023725
loop_
_publ_author_name
'Diederica D. Claeys'
'Kristof Moonen'
'Bart I. Roman'
'Victor N. Nemykin'
'Viktor V. Zhdankin'
'Michel Waroquier'
'Veronique Van Speybroeck'
'Christian V. Stevens'

_publ_contact_author_address
; 
 1039 University Drive, 
 Department of Chemistry & Biochemistry, 
 University of Minnesota Duluth, 
 Duluth, MN 55812, USA. 
;
_publ_contact_author_email vnemykin@d.umn.edu
_publ_contact_author_fax '+1 218 7267394'
_publ_contact_author_name 'Victor N. Nemykin'
_publ_contact_author_phone '+1 218 7266729'
_publ_section_title
;
 Synthesis of Tricyclic Phosphonopyrrolidines via IMDAF: Experimental
 and Theoretical Investigation of the Observed Stereoselectivity
;
_journal_name_full 'Journal of Organic Chemistry'
_journal_page_first 7921
_journal_page_last 7927
_journal_paper_doi 10.1021/jo801138s
_journal_volume 73
_journal_year 2008
_chemical_absolute_configuration ad
_chemical_formula_moiety 'C12 H15 Cl3 N1 O5 P1'
_chemical_formula_sum 'C12 H15 Cl3 N O5 P'
_chemical_formula_weight 390.59
_space_group_IT_number 19
_symmetry_cell_setting orthorhombic
_symmetry_space_group_name_Hall 'P 2ac 2ab'
_symmetry_space_group_name_H-M 'P 21 21 21'
_atom_sites_solution_hydrogens geom
_atom_sites_solution_primary direct
_audit_creation_date 06-05-05
_audit_creation_method CRYSTALS_ver_12.39
_cell_angle_alpha 90
_cell_angle_beta 90
_cell_angle_gamma 90
_cell_formula_units_Z 4
_cell_length_a 8.7910(18)
_cell_length_b 9.756(2)
_cell_length_c 19.194(4)
_cell_measurement_reflns_used 25
_cell_measurement_temperature 293
_cell_measurement_theta_max 18
_cell_measurement_theta_min 15
_cell_volume 1646.2(6)
_computing_cell_refinement 'Win AFC'
_computing_data_collection 'Win AFC'
_computing_data_reduction 'TeXsan 10.3b'
_computing_molecular_graphics 'CAMERON (Watkin et al 1996)'
_computing_publication_material 'CRYSTALS (Betteridge et al 2003)'
_computing_structure_refinement 'CRYSTALS (Betteridge et al 2003)'
_computing_structure_solution 'SIR92 (Altomare et al, 1994)'
_diffrn_ambient_temperature 293
_diffrn_measured_fraction_theta_full 0.998
_diffrn_measured_fraction_theta_max 0.998
_diffrn_measurement_device_type 'Rigaku AFC-7R'
_diffrn_measurement_method \w/2\q
_diffrn_radiation_monochromator graphite
_diffrn_radiation_type 'Mo K\a'
_diffrn_radiation_wavelength 0.71073
_diffrn_reflns_av_R_equivalents 0.000
_diffrn_reflns_limit_h_max 11
_diffrn_reflns_limit_h_min 0
_diffrn_reflns_limit_k_max 12
_diffrn_reflns_limit_k_min 0
_diffrn_reflns_limit_l_max 24
_diffrn_reflns_limit_l_min 0
_diffrn_reflns_number 2189
_diffrn_reflns_theta_full 27.492
_diffrn_reflns_theta_max 27.492
_diffrn_reflns_theta_min 2.122
_diffrn_standards_decay_% 0.00
_diffrn_standards_interval_count 150
_diffrn_standards_number 3
_exptl_absorpt_coefficient_mu 0.674
_exptl_absorpt_correction_T_max 0.86
_exptl_absorpt_correction_T_min 0.79
_exptl_absorpt_correction_type psi-scan
_exptl_absorpt_process_details
; 
 Azimutal absorption correction (North et al, 1968) 
;
_exptl_crystal_colour colorless
_exptl_crystal_density_diffrn 1.576
_exptl_crystal_description prism
_exptl_crystal_F_000 800
_exptl_crystal_size_max 0.61
_exptl_crystal_size_mid 0.34
_exptl_crystal_size_min 0.23
_refine_diff_density_max 0.52
_refine_diff_density_min -0.73
_refine_ls_abs_structure_details 'Flack, 189 Friedel-pairs'
_refine_ls_abs_structure_Flack -0.06(17)
_refine_ls_extinction_coef 420(110)
_refine_ls_extinction_method 'Larson 1970 Crystallographic Computing eq 22'
_refine_ls_goodness_of_fit_ref 0.9749
_refine_ls_hydrogen_treatment constr
_refine_ls_matrix_type full
_refine_ls_number_parameters 201
_refine_ls_number_reflns 1976
_refine_ls_number_restraints 0
_refine_ls_R_factor_all 0.0639
_refine_ls_R_factor_gt 0.0592
_refine_ls_shift/su_max 0.000309
_refine_ls_structure_factor_coef Fsqd
_refine_ls_weighting_details
;
 p=P(6)*max(Fo^2^,0) + (1-P(6))Fc^2^ 
 Method = SHELXL 97 (Sheldrick, 1997) 
 W = 1. / [Sigma^2^(F*)+(P(1)p)^2^+P(2)p+P(4)+P(5)Sin(theta) ] 
 P(i) are: 
 0.136 1.35 0.00 0.00 0.00 0.333 
;
_refine_ls_weighting_scheme calc
_refine_ls_wR_factor_all 0.1815
_refine_ls_wR_factor_gt 0.1690
_refine_ls_wR_factor_ref 0.1690
_reflns_limit_h_max 11
_reflns_limit_h_min 0
_reflns_limit_k_max 12
_reflns_limit_k_min 0
_reflns_limit_l_max 24
_reflns_limit_l_min 0
_reflns_number_gt 1976
_reflns_number_total 2165
_reflns_threshold_expression I>3.00u(I)
_oxford_diffrn_Wilson_B_factor 3.68
_oxford_diffrn_Wilson_scale 4.32
_oxford_refine_ls_scale 0.498(3)
_cod_data_source_file jo801138s_si_001.cif
_cod_data_source_block CRYSTALS_cif
_cod_depositor_comments
;
The following automatic conversions were performed:
'_symmetry_cell_setting' value 'Orthorhombic' changed to 'orthorhombic'
according to '/home/saulius/struct/CIF-dictionaries/cif_core.dic'
dictionary named 'cif_core.dic' version 2.4.1 from 2010-06-29.

Automatic conversion script
Id: cif_fix_enum 1527 2010-12-29 10:47:43Z saulius 
;
_cod_original_sg_symbol_H-M 'P 21 21 21 '
_cod_original_formula_sum 'C12 H15 Cl3 N1 O5 P1'
_cod_database_code 4023725

loop_
_symmetry_equiv_pos_as_xyz
x,y,z
x+1/2,-y+1/2,-z
-x,y+1/2,-z+1/2
-x+1/2,-y,z+1/2

loop_
_atom_site_label
_atom_site_type_symbol
_atom_site_fract_x
_atom_site_fract_y
_atom_site_fract_z
_atom_site_U_iso_or_equiv
_atom_site_occupancy
_atom_site_adp_type
_atom_site_refinement_flags_posn
_atom_site_refinement_flags_adp
_atom_site_refinement_flags_occupancy
_atom_site_disorder_assembly
_atom_site_disorder_group
_atom_site_attached_hydrogens
N1 N -0.9610(5) -0.4072(4) -0.8943(2) 0.0373 1.0000 Uani . . . . . .
C2 C -0.8791(6) -0.2737(5) -0.8922(2) 0.0338 1.0000 Uani . . . . . .
C3 C -0.7313(6) -0.3082(5) -0.8552(3) 0.0368 1.0000 Uani . . . . . .
C4 C -0.5818(7) -0.2404(6) -0.8693(3) 0.0492 1.0000 Uani . . . . . .
C5 C -0.4944(7) -0.2723(7) -0.8150(3) 0.0550 1.0000 Uani . . . . . .
C6 C -0.5924(7) -0.3564(8) -0.7679(3) 0.0527 1.0000 Uani . . . . . .
C7 C -0.6097(7) -0.5022(6) -0.8012(3) 0.0515 1.0000 Uani . . . . . .
C8 C -0.7090(6) -0.4658(5) -0.8638(3) 0.0427 1.0000 Uani . . . . . .
C9 C -0.8724(6) -0.5177(5) -0.8602(3) 0.0456 1.0000 Uani . . . . . .
O10 O -0.7415(5) -0.3021(4) -0.77953(18) 0.0489 1.0000 Uani . . . . . .
P11 P -0.98876(16) -0.13367(12) -0.85255(7) 0.0384 1.0000 Uani . . . . . .
O12 O -1.0949(6) -0.1755(4) -0.7984(2) 0.0547 1.0000 Uani . . . . . .
O13 O -1.0653(4) -0.0468(4) -0.9126(2) 0.0447 1.0000 Uani . . . . . .
C14 C -1.2264(7) -0.0299(7) -0.9181(4) 0.0563 1.0000 Uani . . . . . .
O15 O -0.8506(6) -0.0405(4) -0.8320(3) 0.0597 1.0000 Uani . . . . . .
C16 C -0.8675(11) 0.0976(7) -0.8097(5) 0.0810 1.0000 Uani . . . . . .
C17 C -1.0877(6) -0.4163(5) -0.9311(2) 0.0365 1.0000 Uani . . . . . .
O18 O -1.1438(5) -0.3193(4) -0.9626(2) 0.0530 1.0000 Uani . . . . . .
C19 C -1.1708(7) -0.5583(5) -0.9364(3) 0.0438 1.0000 Uani . . . . . .
Cl20 Cl -1.34786(18) -0.53522(16) -0.97660(9) 0.0606 1.0000 Uani . . . . . .
Cl21 Cl -1.0601(2) -0.66936(16) -0.99030(10) 0.0674 1.0000 Uani . . . . . .
Cl22 Cl -1.19817(17) -0.63369(15) -0.85353(8) 0.0542 1.0000 Uani . . . . . .
H11 H -0.8567 -0.2472 -0.9403 0.0380 1.0000 Uiso R . . . . .
H31 H -0.6600 -0.4885 -0.9082 0.0488 1.0000 Uiso R . . . . .
H41 H -0.8848 -0.6040 -0.8863 0.0547 1.0000 Uiso R . . . . .
H42 H -0.9057 -0.5311 -0.8117 0.0547 1.0000 Uiso R . . . . .
H121 H -0.5111 -0.5397 -0.8157 0.0615 1.0000 Uiso R . . . . .
H122 H -0.6599 -0.5671 -0.7695 0.0615 1.0000 Uiso R . . . . .
H131 H -0.5601 -0.3578 -0.7188 0.0596 1.0000 Uiso R . . . . .
H151 H -0.3879 -0.2473 -0.8077 0.0659 1.0000 Uiso R . . . . .
H161 H -0.5545 -0.1850 -0.9099 0.0588 1.0000 Uiso R . . . . .
H191 H -1.2523 0.0384 -0.9544 0.0604 1.0000 Uiso R . . . . .
H192 H -1.2804 -0.1120 -0.9331 0.0604 1.0000 Uiso R . . . . .
H193 H -1.2798 0.0009 -0.8764 0.0604 1.0000 Uiso R . . . . .
H211 H -0.7643 0.1280 -0.7976 0.1007 1.0000 Uiso R . . . . .
H212 H -0.9070 0.1511 -0.8483 0.1007 1.0000 Uiso R . . . . .
H213 H -0.9352 0.1040 -0.7700 0.1007 1.0000 Uiso R . . . . .

loop_
_atom_site_aniso_label
_atom_site_aniso_U_11
_atom_site_aniso_U_22
_atom_site_aniso_U_33
_atom_site_aniso_U_23
_atom_site_aniso_U_13
_atom_site_aniso_U_12
N1 0.048(2) 0.0206(16) 0.043(2) 0.0004(15) -0.0038(18) -0.0005(16)
C2 0.045(2) 0.0234(18) 0.034(2) -0.0005(16) 0.0017(19) -0.0010(18)
C3 0.040(2) 0.033(2) 0.038(2) 0.0004(19) 0.000(2) 0.0017(19)
C4 0.054(3) 0.043(3) 0.051(3) 0.003(2) -0.002(2) -0.011(3)
C5 0.052(3) 0.050(3) 0.063(3) -0.001(3) -0.013(3) -0.008(3)
C6 0.055(3) 0.059(3) 0.044(3) 0.001(3) -0.008(2) 0.004(3)
C7 0.049(3) 0.041(3) 0.064(3) 0.009(2) -0.003(3) 0.005(2)
C8 0.045(2) 0.032(2) 0.050(3) -0.004(2) 0.002(2) 0.003(2)
C9 0.049(3) 0.027(2) 0.061(3) 0.006(2) -0.005(3) 0.002(2)
O10 0.061(2) 0.051(2) 0.0354(17) -0.0031(16) -0.0012(17) 0.008(2)
P11 0.0515(7) 0.0233(5) 0.0403(6) -0.0002(5) 0.0023(6) 0.0016(5)
O12 0.080(3) 0.0394(19) 0.0451(18) 0.0070(16) 0.017(2) 0.011(2)
O13 0.0501(19) 0.0327(17) 0.051(2) 0.0072(15) 0.0048(17) 0.0012(17)
C14 0.053(3) 0.044(3) 0.071(4) 0.003(3) -0.001(3) 0.007(3)
O15 0.070(3) 0.0284(17) 0.081(3) -0.0149(19) -0.019(2) -0.001(2)
C16 0.103(6) 0.030(3) 0.109(6) -0.023(3) -0.010(5) -0.007(3)
C17 0.048(2) 0.0245(19) 0.037(2) -0.0035(17) -0.005(2) 0.002(2)
O18 0.066(2) 0.0302(17) 0.063(2) 0.0066(17) -0.024(2) 0.0008(18)
C19 0.053(3) 0.027(2) 0.051(3) -0.002(2) -0.008(2) -0.003(2)
Cl20 0.0614(9) 0.0461(7) 0.0745(10) 0.0001(7) -0.0246(8) -0.0102(7)
Cl21 0.0791(11) 0.0436(7) 0.0795(10) -0.0261(7) 0.0112(9) -0.0006(7)
Cl22 0.0577(8) 0.0441(7) 0.0607(8) 0.0133(6) 0.0030(7) -0.0084(6)

loop_
_atom_type_symbol
_atom_type_scat_dispersion_real
_atom_type_scat_dispersion_imag
_atom_type_scat_Cromer_Mann_a1
_atom_type_scat_Cromer_Mann_b1
_atom_type_scat_Cromer_Mann_a2
_atom_type_scat_Cromer_Mann_b2
_atom_type_scat_Cromer_Mann_a3
_atom_type_scat_Cromer_Mann_b3
_atom_type_scat_Cromer_Mann_a4
_atom_type_scat_Cromer_Mann_b4
_atom_type_scat_Cromer_Mann_c
_atom_type_scat_source
C 0.0033 0.0016 2.3100 20.8439 1.0200 10.2075 1.5886 0.5687 0.8650 51.6512 0.2156 'International Tables Vol C 4.2.6.8 and 6.1.1.4'
H 0.0000 0.0000 0.4930 10.5109 0.3229 26.1257 0.1402 3.1424 0.0408 57.7998 0.0030 'International Tables Vol C 4.2.6.8 and 6.1.1.4'
N 0.0061 0.0033 12.2126 0.0057 3.1322 9.8933 2.0125 28.9975 1.1663 0.5826 -11.5290 'International Tables Vol C 4.2.6.8 and 6.1.1.4'
O 0.0106 0.0060 3.0485 13.2771 2.2868 5.7011 1.5463 0.3239 0.8670 32.9089 0.2508 'International Tables Vol C 4.2.6.8 and 6.1.1.4'
P 0.1023 0.0942 6.4345 1.9067 4.1791 27.1570 1.7800 0.5260 1.4908 68.1645 1.1149 'International Tables Vol C 4.2.6.8 and 6.1.1.4'
Cl 0.1484 0.1585 11.4604 0.0104 7.1964 1.1662 6.2556 18.5194 1.6455 47.7784 -9.5574 'International Tables Vol C 4.2.6.8 and 6.1.1.4'

loop_
_geom_angle_atom_site_label_1
_geom_angle_site_symmetry_1
_geom_angle_atom_site_label_2
_geom_angle_site_symmetry_2
_geom_angle_atom_site_label_3
_geom_angle_site_symmetry_3
_geom_angle
_geom_angle_publ_flag
C2 . N1 . C9 . 111.7(4) yes
C2 . N1 . C17 . 118.8(4) yes
C9 . N1 . C17 . 129.0(4) yes
N1 . C2 . C3 . 103.5(4) yes
N1 . C2 . P11 . 114.1(3) yes
C3 . C2 . P11 . 114.8(3) yes
N1 . C2 . H11 . 107.650 no
C3 . C2 . H11 . 109.099 no
P11 . C2 . H11 . 107.437 no
C2 . C3 . C4 . 124.7(4) yes
C2 . C3 . C8 . 106.1(4) yes
C4 . C3 . C8 . 107.8(4) yes
C2 . C3 . O10 . 113.9(4) yes
C4 . C3 . O10 . 102.5(4) yes
C8 . C3 . O10 . 98.8(4) yes
C3 . C4 . C5 . 105.2(5) yes
C3 . C4 . H161 . 127.141 no
C5 . C4 . H161 . 127.691 no
C4 . C5 . C6 . 105.6(5) yes
C4 . C5 . H151 . 127.318 no
C6 . C5 . H151 . 127.034 no
C5 . C6 . C7 . 107.9(5) yes
C5 . C6 . O10 . 103.3(5) yes
C7 . C6 . O10 . 100.6(5) yes
C5 . C6 . H131 . 114.892 no
C7 . C6 . H131 . 113.968 no
O10 . C6 . H131 . 114.699 no
C6 . C7 . C8 . 99.5(4) yes
C6 . C7 . H121 . 111.653 no
C8 . C7 . H121 . 111.607 no
C6 . C7 . H122 . 112.069 no
C8 . C7 . H122 . 112.329 no
H121 . C7 . H122 . 109.397 no
C7 . C8 . C3 . 102.6(4) yes
C7 . C8 . C9 . 115.2(5) yes
C3 . C8 . C9 . 101.8(4) yes
C7 . C8 . H31 . 112.340 no
C3 . C8 . H31 . 111.747 no
C9 . C8 . H31 . 112.277 no
C8 . C9 . N1 . 103.5(4) yes
C8 . C9 . H41 . 111.381 no
N1 . C9 . H41 . 109.768 no
C8 . C9 . H42 . 111.575 no
N1 . C9 . H42 . 110.959 no
H41 . C9 . H42 . 109.524 no
C3 . O10 . C6 . 94.8(4) yes
C2 . P11 . O12 . 115.1(2) yes
C2 . P11 . O13 . 108.7(2) yes
O12 . P11 . O13 . 113.4(2) yes
C2 . P11 . O15 . 97.4(2) yes
O12 . P11 . O15 . 118.7(3) yes
O13 . P11 . O15 . 101.7(2) yes
P11 . O13 . C14 . 122.5(4) yes
O13 . C14 . H191 . 110.946 no
O13 . C14 . H192 . 114.226 no
H191 . C14 . H192 . 103.539 no
O13 . C14 . H193 . 116.796 no
H191 . C14 . H193 . 104.957 no
H192 . C14 . H193 . 105.147 no
P11 . O15 . C16 . 123.0(6) yes
O15 . C16 . H211 . 105.119 no
O15 . C16 . H212 . 108.545 no
H211 . C16 . H212 . 110.404 no
O15 . C16 . H213 . 111.296 no
H211 . C16 . H213 . 111.131 no
H212 . C16 . H213 . 110.213 no
N1 . C17 . O18 . 123.4(5) yes
N1 . C17 . C19 . 119.1(4) yes
O18 . C17 . C19 . 117.5(4) yes
C17 . C19 . Cl20 . 109.2(3) yes
C17 . C19 . Cl21 . 108.6(4) yes
Cl20 . C19 . Cl21 . 107.9(3) yes
C17 . C19 . Cl22 . 111.8(4) yes
Cl20 . C19 . Cl22 . 109.2(3) yes
Cl21 . C19 . Cl22 . 110.0(3) yes

loop_
_geom_bond_atom_site_label_1
_geom_bond_site_symmetry_1
_geom_bond_atom_site_label_2
_geom_bond_site_symmetry_2
_geom_bond_distance
_geom_bond_publ_flag
N1 . C2 . 1.489(6) yes
N1 . C9 . 1.482(6) yes
N1 . C17 . 1.321(6) yes
C2 . C3 . 1.518(7) yes
C2 . P11 . 1.837(5) yes
C2 . H11 . 0.978 no
C3 . C4 . 1.496(7) yes
C3 . C8 . 1.559(7) yes
C3 . O10 . 1.457(6) yes
C4 . C5 . 1.332(8) yes
C4 . H161 . 0.977 no
C5 . C6 . 1.494(9) yes
C5 . H151 . 0.978 no
C6 . C7 . 1.567(9) yes
C6 . O10 . 1.431(7) yes
C6 . H131 . 0.985 no
C7 . C8 . 1.527(8) yes
C7 . H121 . 0.981 no
C7 . H122 . 0.983 no
C8 . C9 . 1.525(8) yes
C8 . H31 . 0.979 no
C9 . H41 . 0.987 no
C9 . H42 . 0.985 no
P11 . O12 . 1.455(4) yes
P11 . O13 . 1.581(4) yes
P11 . O15 . 1.568(4) yes
O13 . C14 . 1.429(7) yes
C14 . H191 . 0.990 no
C14 . H192 . 0.974 no
C14 . H193 . 0.976 no
O15 . C16 . 1.421(7) yes
C16 . H211 . 0.983 no
C16 . H212 . 0.971 no
C16 . H213 . 0.969 no
C17 . O18 . 1.227(6) yes
C17 . C19 . 1.570(7) yes
C19 . Cl20 . 1.751(6) yes
C19 . Cl21 . 1.786(6) yes
C19 . Cl22 . 1.770(6) yes

loop_
_cod_related_entry_id
_cod_related_entry_database
_cod_related_entry_code
1 ChemSpider 30658756
